data_7021756
loop_
_publ_author_name
'Noro, Shin-Ichiro'
'Fukuhara, Katsuo'
'Sugimoto, Kunihisa'
'Hijikata, Yuh'
'Kubo, Kazuya'
'Nakamura, Takayoshi'

_publ_section_title
;
 Anion-dependent host-guest properties of porous assemblies of
 coordination complexes (PACs), [Cu(A)2(py)4] (A = PF6, BF4, CF3SO3, and
 CH3SO3; py = pyridine), based on Werner-type copper(ii) complexes in the
 solid state.
;
_journal_issue 31
_journal_name_full 'Dalton transactions (Cambridge, England : 2003)'
_journal_page_first 11100
_journal_page_last 11110
_journal_paper_doi 10.1039/c3dt51104a
_journal_volume 42
_journal_year 2013
_chemical_formula_moiety 'C26 H32 Cu F12 N4 O2 P2'
_chemical_formula_sum 'C26 H32 Cu F12 N4 O2 P2'
_chemical_formula_weight 786.04
_space_group_IT_number 15
_symmetry_cell_setting monoclinic
_symmetry_Int_Tables_number 15
_symmetry_space_group_name_Hall '-C 2yc'
_symmetry_space_group_name_H-M 'C 1 2/c 1'
_atom_sites_solution_hydrogens geom
_atom_sites_solution_primary direct
_atom_sites_solution_secondary difmap
_cell_angle_alpha 90.0000
_cell_angle_beta 91.1894(13)
_cell_angle_gamma 90.0000
_cell_formula_units_Z 4
_cell_length_a 14.1997(5)
_cell_length_b 15.7445(6)
_cell_length_c 15.5562(7)
_cell_measurement_reflns_used 13121
_cell_measurement_temperature 173
_cell_measurement_theta_max 27.45
_cell_measurement_theta_min 3.13
_cell_volume 3477.1(2)
_computing_cell_refinement 'RAPID AUTO'
_computing_data_collection 'RAPID AUTO'
_computing_data_reduction 'RAPID AUTO'
_computing_molecular_graphics CrystalMaker
_computing_publication_material 'CrystalStructure 4.0 (Rigaku, 2010)'
_computing_structure_refinement 'SHELXL97 (Sheldrick, 2008)'
_computing_structure_solution 'SIR2004 (Burla, et al., 2005)'
_diffrn_ambient_temperature 173
_diffrn_detector_area_resol_mean 10.000
_diffrn_measured_fraction_theta_full 0.997
_diffrn_measured_fraction_theta_max 0.997
_diffrn_measurement_device_type 'Rigaku R-AXIS RAPID'
_diffrn_measurement_method \w
_diffrn_radiation_type 'Mo K\a'
_diffrn_radiation_wavelength 0.71075
_diffrn_reflns_av_R_equivalents 0.0201
_diffrn_reflns_limit_h_max 18
_diffrn_reflns_limit_h_min -18
_diffrn_reflns_limit_k_max 20
_diffrn_reflns_limit_k_min -20
_diffrn_reflns_limit_l_max 20
_diffrn_reflns_limit_l_min -20
_diffrn_reflns_number 16801
_diffrn_reflns_theta_full 27.44
_diffrn_reflns_theta_max 27.44
_diffrn_standards_number 0
_exptl_absorpt_coefficient_mu 0.814
_exptl_absorpt_correction_type none
_exptl_crystal_colour purple
_exptl_crystal_density_diffrn 1.501
_exptl_crystal_density_method 'not measured'
_exptl_crystal_description prism
_exptl_crystal_F_000 1596.00
_exptl_crystal_size_max 0.400
_exptl_crystal_size_mid 0.350
_exptl_crystal_size_min 0.350
_refine_diff_density_max 0.530
_refine_diff_density_min -0.240
_refine_ls_extinction_method none
_refine_ls_goodness_of_fit_ref 1.073
_refine_ls_hydrogen_treatment constr
_refine_ls_number_parameters 215
_refine_ls_number_reflns 3966
_refine_ls_number_restraints 0
_refine_ls_R_factor_gt 0.0309
_refine_ls_shift/su_max 0.001
_refine_ls_structure_factor_coef Fsqd
_refine_ls_weighting_details 'w = 1/[\s^2^(Fo^2^)+(0.0543P)^2^+1.9344P] where P=(Fo^2^+2Fc^2^)/3'
_refine_ls_weighting_scheme calc
_refine_ls_wR_factor_ref 0.0896
_reflns_number_gt 3585
_reflns_number_total 3966
_reflns_threshold_expression F^2^>2.0\s(F^2^)
_cod_data_source_file c3dt51104a.txt
_cod_data_source_block b-CuPF6py_acetone_061109
_cod_original_cell_volume 3477.1(3)
_cod_database_code 7021756

loop_
_symmetry_equiv_pos_site_id
_symmetry_equiv_pos_as_xyz
1 +X,+Y,+Z
2 -X,+Y,1/2-Z
3 -X,-Y,-Z
4 +X,-Y,1/2+Z
5 1/2+X,1/2+Y,+Z
6 1/2-X,1/2+Y,1/2-Z
7 1/2-X,1/2-Y,-Z
8 1/2+X,1/2-Y,1/2+Z

loop_
_atom_site_label
_atom_site_type_symbol
_atom_site_fract_x
_atom_site_fract_y
_atom_site_fract_z
_atom_site_U_iso_or_equiv
_atom_site_adp_type
_atom_site_occupancy
_atom_site_symmetry_multiplicity
_atom_site_calc_flag
_atom_site_refinement_flags
Cu(1) Cu 1.0000 0.228562(14) 0.2500 0.02036(9) Uani 1.0 4 d .
P(1) P 1.28627(3) 0.22592(2) 0.22913(3) 0.02507(11) Uani 1.0 8 d .
F(1) F 1.17201(7) 0.22788(6) 0.23732(7) 0.0337(3) Uani 1.0 8 d .
F(2) F 1.39802(7) 0.22362(7) 0.22138(8) 0.0471(3) Uani 1.0 8 d .
F(3) F 1.27524(8) 0.15886(8) 0.15265(8) 0.0506(3) Uani 1.0 8 d .
F(4) F 1.29424(8) 0.29250(8) 0.30551(8) 0.0509(3) Uani 1.0 8 d .
F(5) F 1.29031(8) 0.15016(8) 0.29694(8) 0.0531(3) Uani 1.0 8 d .
F(6) F 1.27935(8) 0.30111(8) 0.16147(8) 0.0516(3) Uani 1.0 8 d .
O(1) O 0.75221(14) 0.45268(14) 0.06342(12) 0.0847(7) Uani 1.0 8 d .
N(1) N 1.01276(9) 0.23064(7) 0.37949(8) 0.0242(3) Uani 1.0 8 d .
N(2) N 1.0000 0.35680(10) 0.2500 0.0224(4) Uani 1.0 4 d .
N(3) N 1.0000 0.10030(11) 0.2500 0.0249(4) Uani 1.0 4 d .
C(1) C 1.09012(12) 0.20088(11) 0.42060(11) 0.0343(4) Uani 1.0 8 d .
C(2) C 1.10332(13) 0.20760(13) 0.50864(12) 0.0429(5) Uani 1.0 8 d .
C(3) C 1.03389(14) 0.24466(14) 0.55677(11) 0.0417(4) Uani 1.0 8 d .
C(4) C 0.95342(14) 0.27424(12) 0.51499(12) 0.0409(5) Uani 1.0 8 d .
C(5) C 0.94578(11) 0.26695(11) 0.42646(11) 0.0318(4) Uani 1.0 8 d .
C(6) C 0.92911(10) 0.40072(9) 0.21210(10) 0.0286(3) Uani 1.0 8 d .
C(7) C 0.92658(12) 0.48853(10) 0.21144(12) 0.0369(4) Uani 1.0 8 d .
C(8) C 1.0000 0.53342(15) 0.2500 0.0413(6) Uani 1.0 4 d .
C(9) C 1.06528(11) 0.05630(10) 0.20698(11) 0.0314(4) Uani 1.0 8 d .
C(10) C 1.06800(13) -0.03157(11) 0.20649(13) 0.0417(4) Uani 1.0 8 d .
C(11) C 1.0000 -0.07614(15) 0.2500 0.0458(7) Uani 1.0 4 d .
C(12) C 0.8460(4) 0.5002(3) -0.0487(3) 0.145(3) Uani 1.0 8 d .
C(13) C 0.7556(3) 0.49139(16) -0.00251(17) 0.0788(9) Uani 1.0 8 d .
C(14) C 0.6703(4) 0.5299(3) -0.0416(4) 0.151(2) Uani 1.0 8 d .
H(1) H 1.1375 0.1742 0.3879 0.0412 Uiso 1.0 8 calc R
H(2) H 1.1594 0.1870 0.5356 0.0514 Uiso 1.0 8 calc R
H(3) H 1.0412 0.2498 0.6174 0.0500 Uiso 1.0 8 calc R
H(4) H 0.9041 0.2992 0.5466 0.0491 Uiso 1.0 8 calc R
H(5) H 0.8910 0.2885 0.3979 0.0381 Uiso 1.0 8 calc R
H(6) H 0.8790 0.3703 0.1848 0.0343 Uiso 1.0 8 calc R
H(7) H 0.8751 0.5177 0.1849 0.0442 Uiso 1.0 8 calc R
H(8) H 1.0000 0.5938 0.2500 0.0496 Uiso 1.0 4 calc R
H(9) H 1.1112 0.0867 0.1758 0.0377 Uiso 1.0 8 calc R
H(10) H 1.1159 -0.0608 0.1767 0.0500 Uiso 1.0 8 calc R
H(11) H 1.0000 -0.1365 0.2500 0.0549 Uiso 1.0 4 calc R
H(12) H 0.8794 0.5509 -0.0280 0.1737 Uiso 1.0 8 calc R
H(13) H 0.8329 0.5055 -0.1105 0.1737 Uiso 1.0 8 calc R
H(14) H 0.8851 0.4499 -0.0379 0.1737 Uiso 1.0 8 calc R
H(15) H 0.6394 0.4887 -0.0801 0.1815 Uiso 1.0 8 calc R
H(16) H 0.6878 0.5804 -0.0745 0.1815 Uiso 1.0 8 calc R
H(17) H 0.6270 0.5462 0.0038 0.1815 Uiso 1.0 8 calc R

loop_
_atom_site_aniso_label
_atom_site_aniso_U_11
_atom_site_aniso_U_22
_atom_site_aniso_U_33
_atom_site_aniso_U_12
_atom_site_aniso_U_13
_atom_site_aniso_U_23
Cu(1) 0.02329(14) 0.01955(13) 0.01825(14) 0.0000 0.00065(9) 0.0000
P(1) 0.01945(19) 0.0286(2) 0.0272(3) 0.00059(13) 0.00048(14) 0.00085(14)
F(1) 0.0206(5) 0.0438(6) 0.0367(6) 0.0010(4) 0.0016(4) -0.0007(4)
F(2) 0.0205(5) 0.0665(8) 0.0542(8) 0.0019(5) 0.0034(5) 0.0015(6)
F(3) 0.0426(6) 0.0584(7) 0.0512(7) -0.0059(5) 0.0098(5) -0.0262(6)
F(4) 0.0413(6) 0.0599(7) 0.0512(7) -0.0004(6) -0.0069(5) -0.0252(6)
F(5) 0.0476(7) 0.0531(7) 0.0590(8) 0.0143(6) 0.0084(6) 0.0279(6)
F(6) 0.0452(6) 0.0519(7) 0.0578(8) -0.0023(6) 0.0011(6) 0.0274(6)
O(1) 0.0825(13) 0.1098(16) 0.0613(12) -0.0411(12) -0.0121(10) 0.0293(11)
N(1) 0.0278(7) 0.0245(6) 0.0203(6) 0.0013(5) 0.0008(5) 0.0007(5)
N(2) 0.0244(8) 0.0197(8) 0.0231(9) 0.0000 -0.0001(7) 0.0000
N(3) 0.0274(9) 0.0207(8) 0.0266(9) 0.0000 0.0020(7) 0.0000
C(1) 0.0339(8) 0.0428(9) 0.0262(8) 0.0115(7) 0.0018(7) 0.0033(7)
C(2) 0.0406(10) 0.0601(11) 0.0277(9) 0.0145(9) -0.0039(7) 0.0058(8)
C(3) 0.0445(10) 0.0602(11) 0.0203(8) 0.0070(9) -0.0014(7) 0.0004(8)
C(4) 0.0372(9) 0.0606(12) 0.0252(9) 0.0098(8) 0.0047(7) -0.0045(8)
C(5) 0.0274(8) 0.0431(9) 0.0247(8) 0.0053(7) -0.0002(6) -0.0026(6)
C(6) 0.0279(7) 0.0271(7) 0.0306(8) 0.0012(6) -0.0025(6) 0.0009(6)
C(7) 0.0386(9) 0.0277(8) 0.0441(10) 0.0077(7) -0.0035(7) 0.0035(7)
C(8) 0.0500(14) 0.0217(11) 0.0522(16) 0.0000 -0.0005(12) 0.0000
C(9) 0.0316(8) 0.0272(8) 0.0357(9) -0.0012(6) 0.0066(7) -0.0033(6)
C(10) 0.0452(10) 0.0287(8) 0.0515(11) 0.0061(8) 0.0102(8) -0.0069(8)
C(11) 0.0597(17) 0.0222(11) 0.0557(17) 0.0000 0.0069(13) 0.0000
C(12) 0.215(6) 0.120(4) 0.102(3) -0.083(4) 0.083(4) -0.035(3)
C(13) 0.126(3) 0.0583(14) 0.0519(15) -0.0501(17) 0.0017(15) -0.0005(12)
C(14) 0.225(6) 0.102(3) 0.124(4) -0.017(4) -0.051(4) 0.057(3)

loop_
_atom_type_symbol
_atom_type_description
_atom_type_scat_dispersion_real
_atom_type_scat_dispersion_imag
_atom_type_scat_source
C C 0.0033 0.0016
;
International Tables for Crystallography
(1992, Vol. C, Tables 4.2.6.8 and 6.1.1.4)
;
H H 0.0000 0.0000
;
International Tables for Crystallography
(1992, Vol. C, Table 6.1.1.4)
;
Cu Cu 0.3201 1.2651
;
International Tables for Crystallography
(1992, Vol. C, Tables 4.2.6.8 and 6.1.1.4)
;
F F 0.0171 0.0103
;
International Tables for Crystallography
(1992, Vol. C, Tables 4.2.6.8 and 6.1.1.4)
;
N N 0.0061 0.0033
;
International Tables for Crystallography
(1992, Vol. C, Tables 4.2.6.8 and 6.1.1.4)
;
O O 0.0106 0.0060
;
International Tables for Crystallography
(1992, Vol. C, Tables 4.2.6.8 and 6.1.1.4)
;
P P 0.1023 0.0942
;
International Tables for Crystallography
(1992, Vol. C, Tables 4.2.6.8 and 6.1.1.4)
;

loop_
_geom_angle_atom_site_label_1
_geom_angle_atom_site_label_2
_geom_angle_atom_site_label_3
_geom_angle
_geom_angle_publ_flag
_geom_angle_site_symmetry_1
_geom_angle_site_symmetry_3
F(1) Cu(1) F(1) 179.50(4) yes . 2_755
F(1) Cu(1) N(1) 90.65(5) yes . .
F(1) Cu(1) N(1) 89.35(5) yes . 2_755
F(1) Cu(1) N(2) 90.25(3) yes . .
F(1) Cu(1) N(3) 89.75(3) yes . .
F(1) Cu(1) N(1) 89.35(5) yes 2_755 .
F(1) Cu(1) N(1) 90.65(5) yes 2_755 2_755
F(1) Cu(1) N(2) 90.25(3) yes 2_755 .
F(1) Cu(1) N(3) 89.75(3) yes 2_755 .
N(1) Cu(1) N(1) 178.14(5) yes . 2_755
N(1) Cu(1) N(2) 89.07(4) yes . .
N(1) Cu(1) N(3) 90.93(4) yes . .
N(1) Cu(1) N(2) 89.07(4) yes 2_755 .
N(1) Cu(1) N(3) 90.93(4) yes 2_755 .
N(2) Cu(1) N(3) 180.000 yes . .
F(1) P(1) F(2) 179.74(6) yes . .
F(1) P(1) F(3) 89.33(6) yes . .
F(1) P(1) F(4) 89.12(6) yes . .
F(1) P(1) F(5) 89.12(6) yes . .
F(1) P(1) F(6) 89.41(6) yes . .
F(2) P(1) F(3) 90.63(7) yes . .
F(2) P(1) F(4) 90.92(7) yes . .
F(2) P(1) F(5) 90.62(7) yes . .
F(2) P(1) F(6) 90.85(7) yes . .
F(3) P(1) F(4) 178.45(7) yes . .
F(3) P(1) F(5) 89.99(7) yes . .
F(3) P(1) F(6) 89.73(7) yes . .
F(4) P(1) F(5) 89.87(7) yes . .
F(4) P(1) F(6) 90.36(7) yes . .
F(5) P(1) F(6) 178.51(7) yes . .
Cu(1) F(1) P(1) 179.16(6) yes . .
Cu(1) N(1) C(1) 121.65(11) yes . .
Cu(1) N(1) C(5) 120.07(11) yes . .
C(1) N(1) C(5) 118.16(14) yes . .
Cu(1) N(2) C(6) 120.89(9) yes . .
Cu(1) N(2) C(6) 120.89(9) yes . 2_755
C(6) N(2) C(6) 118.22(15) yes . 2_755
Cu(1) N(3) C(9) 120.97(10) yes . .
Cu(1) N(3) C(9) 120.97(10) yes . 2_755
C(9) N(3) C(9) 118.07(16) yes . 2_755
N(1) C(1) C(2) 122.51(16) yes . .
C(1) C(2) C(3) 119.09(17) yes . .
C(2) C(3) C(4) 118.68(17) yes . .
C(3) C(4) C(5) 119.11(18) yes . .
N(1) C(5) C(4) 122.43(16) yes . .
N(2) C(6) C(7) 122.38(14) yes . .
C(6) C(7) C(8) 119.17(16) yes . .
C(7) C(8) C(7) 118.7(2) yes . 2_755
N(3) C(9) C(10) 122.45(16) yes . .
C(9) C(10) C(11) 119.01(18) yes . .
C(10) C(11) C(10) 119.0(2) yes . 2_755
O(1) C(13) C(12) 120.7(3) yes . .
O(1) C(13) C(14) 121.1(4) yes . .
C(12) C(13) C(14) 118.1(4) yes . .
N(1) C(1) H(1) 118.746 no . .
C(2) C(1) H(1) 118.747 no . .
C(1) C(2) H(2) 120.454 no . .
C(3) C(2) H(2) 120.453 no . .
C(2) C(3) H(3) 120.666 no . .
C(4) C(3) H(3) 120.655 no . .
C(3) C(4) H(4) 120.450 no . .
C(5) C(4) H(4) 120.442 no . .
N(1) C(5) H(5) 118.774 no . .
C(4) C(5) H(5) 118.791 no . .
N(2) C(6) H(6) 118.813 no . .
C(7) C(6) H(6) 118.810 no . .
C(6) C(7) H(7) 120.417 no . .
C(8) C(7) H(7) 120.411 no . .
C(7) C(8) H(8) 120.666 no . .
C(7) C(8) H(8) 120.666 no 2_755 .
N(3) C(9) H(9) 118.770 no . .
C(10) C(9) H(9) 118.775 no . .
C(9) C(10) H(10) 120.492 no . .
C(11) C(10) H(10) 120.496 no . .
C(10) C(11) H(11) 120.514 no . .
C(10) C(11) H(11) 120.514 no 2_755 .
C(13) C(12) H(12) 109.482 no . .
C(13) C(12) H(13) 109.478 no . .
C(13) C(12) H(14) 109.463 no . .
H(12) C(12) H(13) 109.476 no . .
H(12) C(12) H(14) 109.465 no . .
H(13) C(12) H(14) 109.464 no . .
C(13) C(14) H(15) 109.473 no . .
C(13) C(14) H(16) 109.470 no . .
C(13) C(14) H(17) 109.469 no . .
H(15) C(14) H(16) 109.482 no . .
H(15) C(14) H(17) 109.470 no . .
H(16) C(14) H(17) 109.464 no . .

loop_
_geom_bond_atom_site_label_1
_geom_bond_atom_site_label_2
_geom_bond_distance
_geom_bond_publ_flag
_geom_bond_site_symmetry_2
Cu(1) F(1) 2.4545(10) yes .
Cu(1) F(1) 2.4545(10) yes 2_755
Cu(1) N(1) 2.0190(13) yes .
Cu(1) N(1) 2.0190(13) yes 2_755
Cu(1) N(2) 2.0190(16) yes .
Cu(1) N(3) 2.0194(18) yes .
P(1) F(1) 1.6304(11) yes .
P(1) F(2) 1.5943(11) yes .
P(1) F(3) 1.5959(14) yes .
P(1) F(4) 1.5868(14) yes .
P(1) F(5) 1.5926(14) yes .
P(1) F(6) 1.5858(14) yes .
O(1) C(13) 1.195(4) yes .
N(1) C(1) 1.344(2) yes .
N(1) C(5) 1.339(2) yes .
N(2) C(6) 1.3470(17) yes .
N(2) C(6) 1.3470(17) yes 2_755
N(3) C(9) 1.3464(19) yes .
N(3) C(9) 1.3464(19) yes 2_755
C(1) C(2) 1.383(3) yes .
C(2) C(3) 1.380(3) yes .
C(3) C(4) 1.384(3) yes .
C(4) C(5) 1.384(3) yes .
C(6) C(7) 1.383(3) yes .
C(7) C(8) 1.386(2) yes .
C(9) C(10) 1.384(3) yes .
C(10) C(11) 1.382(3) yes .
C(12) C(13) 1.491(6) yes .
C(13) C(14) 1.474(7) yes .
C(1) H(1) 0.950 no .
C(2) H(2) 0.950 no .
C(3) H(3) 0.950 no .
C(4) H(4) 0.950 no .
C(5) H(5) 0.950 no .
C(6) H(6) 0.950 no .
C(7) H(7) 0.950 no .
C(8) H(8) 0.950 no .
C(9) H(9) 0.950 no .
C(10) H(10) 0.950 no .
C(11) H(11) 0.950 no .
C(12) H(12) 0.980 no .
C(12) H(13) 0.980 no .
C(12) H(14) 0.980 no .
C(14) H(15) 0.980 no .
C(14) H(16) 0.980 no .
C(14) H(17) 0.980 no .

loop_
_geom_contact_atom_site_label_1
_geom_contact_atom_site_label_2
_geom_contact_distance
_geom_contact_publ_flag
_geom_contact_site_symmetry_2
N(1) C(3) 2.777(3) no .
N(2) C(7) 2.392(3) no 2_755
N(2) C(8) 2.781(3) no .
N(3) C(10) 2.393(3) no 2_755
N(3) C(11) 2.778(3) no .
C(1) C(4) 2.716(3) no .
C(2) C(5) 2.719(3) no .
C(6) C(7) 2.725(3) no 2_755
C(9) C(10) 2.723(3) no 2_755
F(2) F(2) 3.0122(15) no 2_855
F(2) C(3) 3.599(3) no 7_756
F(2) C(3) 3.276(3) no 8_554
F(2) C(4) 3.322(3) no 8_554
F(2) C(8) 3.352(3) no 5_545
F(2) C(11) 3.494(3) no 5_555
F(3) O(1) 3.543(3) no 5_545
F(3) C(4) 3.510(3) no 8_554
F(3) C(7) 3.545(2) no 5_545
F(3) C(13) 3.582(3) no 5_545
F(4) O(1) 3.318(3) no 2_755
F(4) C(2) 3.209(3) no 7_756
F(4) C(3) 3.267(3) no 7_756
F(4) C(10) 3.398(3) no 6_755
F(5) C(7) 3.478(2) no 5_545
F(5) C(8) 3.5871(17) no 5_545
F(5) C(12) 3.452(5) no 8_555
F(6) C(4) 3.598(3) no 8_554
F(6) C(14) 3.335(5) no 3_765
O(1) F(3) 3.543(3) no 5_455
O(1) F(4) 3.318(3) no 2_755
O(1) C(2) 3.390(3) no 8_454
O(1) C(6) 3.477(3) no .
O(1) C(7) 3.393(3) no .
O(1) C(10) 3.478(3) no 5_455
C(2) F(4) 3.209(3) no 7_756
C(2) O(1) 3.390(3) no 8_555
C(3) F(2) 3.599(3) no 7_756
C(3) F(2) 3.276(3) no 8_455
C(3) F(4) 3.267(3) no 7_756
C(4) F(2) 3.322(3) no 8_455
C(4) F(3) 3.510(3) no 8_455
C(4) F(6) 3.598(3) no 8_455
C(6) O(1) 3.477(3) no .
C(7) F(3) 3.545(2) no 5_455
C(7) F(5) 3.478(2) no 5_455
C(7) O(1) 3.393(3) no .
C(8) F(2) 3.352(3) no 5_455
C(8) F(2) 3.352(3) no 6_755
C(8) F(5) 3.5871(17) no 5_455
C(8) F(5) 3.5871(17) no 6_755
C(10) F(4) 3.398(3) no 6_745
C(10) O(1) 3.478(3) no 5_545
C(11) F(2) 3.494(3) no 5_445
C(11) F(2) 3.494(3) no 6_745
C(12) F(5) 3.452(5) no 8_454
C(13) F(3) 3.582(3) no 5_455
C(14) F(6) 3.335(5) no 3_765
F(1) H(1) 2.5475 no .
F(1) H(5) 2.4619 no 2_755
F(1) H(6) 2.6561 no 2_755
F(1) H(9) 2.5628 no .
F(3) H(9) 2.6232 no .
F(4) H(6) 2.7553 no 2_755
F(5) H(1) 2.6419 no .
F(6) H(5) 2.5793 no 2_755
O(1) H(12) 2.7896 no .
O(1) H(14) 2.4839 no .
O(1) H(15) 2.7790 no .
O(1) H(17) 2.4749 no .
N(1) H(6) 2.8739 no 2_755
N(2) H(6) 1.9876 no 2_755
N(3) H(9) 1.9867 no 2_755
C(8) H(7) 2.0385 no 2_755
C(11) H(10) 2.0360 no 2_755
C(12) H(16) 2.6007 no .
C(14) H(13) 2.5949 no .
H(1) H(2) 2.3211 no .
H(2) H(3) 2.3458 no .
H(3) H(4) 2.3493 no .
H(4) H(5) 2.3229 no .
H(6) H(7) 2.3219 no .
H(7) H(8) 2.3512 no .
H(9) H(10) 2.3236 no .
H(10) H(11) 2.3466 no .
H(12) H(16) 2.8389 no .
H(13) H(15) 2.8111 no .
H(13) H(16) 2.4489 no .
P(1) H(3) 3.4069 no 7_756
P(1) H(4) 3.3482 no 8_554
P(1) H(7) 3.5845 no 5_545
F(2) H(3) 2.6686 no 7_756
F(2) H(3) 2.6574 no 8_554
F(2) H(4) 2.7451 no 8_554
F(2) H(7) 3.3061 no 5_545
F(2) H(8) 2.5394 no 5_545
F(2) H(11) 2.6684 no 5_555
F(3) H(4) 2.5743 no 8_554
F(3) H(7) 2.6783 no 5_545
F(3) H(17) 3.5692 no 5_545
F(4) H(2) 2.5645 no 7_756
F(4) H(3) 2.6881 no 7_756
F(4) H(10) 2.6503 no 6_755
F(4) H(11) 3.2615 no 5_555
F(5) H(3) 3.1386 no 7_756
F(5) H(7) 2.9876 no 5_545
F(5) H(8) 3.2059 no 5_545
F(5) H(13) 2.9000 no 8_555
F(5) H(14) 3.2794 no 8_555
F(6) H(4) 2.9922 no 8_554
F(6) H(11) 3.5355 no 5_555
F(6) H(13) 3.5194 no 3_765
F(6) H(16) 2.3571 no 3_765
O(1) H(2) 2.5951 no 8_454
O(1) H(6) 2.8902 no .
O(1) H(7) 2.7440 no .
O(1) H(9) 3.4152 no 5_455
O(1) H(10) 2.6529 no 5_455
N(3) H(15) 3.5571 no 7_655
N(3) H(15) 3.5571 no 8_555
C(1) H(15) 3.0662 no 8_555
C(2) H(10) 3.4911 no 4_555
C(2) H(15) 3.4279 no 8_555
C(3) H(11) 3.4969 no 3_756
C(3) H(14) 3.4441 no 2_755
C(4) H(12) 3.0168 no 4_565
C(5) H(12) 3.1053 no 4_565
C(6) H(13) 3.4372 no 4_565
C(7) H(13) 3.0984 no 4_565
C(8) H(13) 3.3054 no 3_765
C(8) H(13) 3.3054 no 4_565
C(9) H(15) 3.5507 no 7_655
C(9) H(15) 3.5270 no 8_555
C(9) H(17) 3.3015 no 5_545
C(10) H(15) 3.5712 no 7_655
C(10) H(15) 3.5168 no 8_555
C(10) H(17) 3.5008 no 5_545
C(11) H(3) 3.4815 no 3_756
C(11) H(3) 3.4815 no 4_554
C(11) H(15) 3.5471 no 7_655
C(11) H(15) 3.5471 no 8_555
C(12) H(4) 3.5782 no 4_564
C(12) H(5) 3.4914 no 4_564
C(13) H(1) 3.5205 no 8_454
C(13) H(2) 3.1838 no 8_454
C(13) H(7) 3.3687 no .
C(13) H(10) 3.5510 no 5_455
C(14) H(1) 3.4242 no 8_454
H(1) C(13) 3.5205 no 8_555
H(1) C(14) 3.4242 no 8_555
H(1) H(15) 2.6133 no 8_555
H(2) F(4) 2.5645 no 7_756
H(2) O(1) 2.5951 no 8_555
H(2) C(13) 3.1838 no 8_555
H(2) H(2) 3.4494 no 7_756
H(2) H(10) 3.0332 no 4_555
H(2) H(15) 3.3095 no 8_555
H(3) P(1) 3.4069 no 7_756
H(3) F(2) 2.6686 no 7_756
H(3) F(2) 2.6574 no 8_455
H(3) F(4) 2.6881 no 7_756
H(3) F(5) 3.1386 no 7_756
H(3) C(11) 3.4815 no 3_756
H(3) H(8) 3.2737 no 3_766
H(3) H(10) 3.2843 no 4_555
H(3) H(11) 2.7981 no 3_756
H(3) H(14) 3.5503 no 2_755
H(4) P(1) 3.3482 no 8_455
H(4) F(2) 2.7451 no 8_455
H(4) F(3) 2.5743 no 8_455
H(4) F(6) 2.9922 no 8_455
H(4) C(12) 3.5782 no 4_565
H(4) H(12) 2.6499 no 4_565
H(5) C(12) 3.4914 no 4_565
H(5) H(12) 2.7851 no 4_565
H(5) H(13) 3.3482 no 4_565
H(5) H(16) 3.5807 no 4_565
H(6) O(1) 2.8902 no .
H(7) P(1) 3.5845 no 5_455
H(7) F(2) 3.3061 no 5_455
H(7) F(3) 2.6783 no 5_455
H(7) F(5) 2.9876 no 5_455
H(7) O(1) 2.7440 no .
H(7) C(13) 3.3687 no .
H(7) H(12) 3.3541 no .
H(7) H(13) 3.2712 no 4_565
H(8) F(2) 2.5394 no 5_455
H(8) F(2) 2.5394 no 6_755
H(8) F(5) 3.2059 no 5_455
H(8) F(5) 3.2059 no 6_755
H(8) H(3) 3.2737 no 3_766
H(8) H(3) 3.2737 no 4_564
H(9) O(1) 3.4152 no 5_545
H(9) H(17) 2.7644 no 5_545
H(10) F(4) 2.6503 no 6_745
H(10) O(1) 2.6529 no 5_545
H(10) C(2) 3.4911 no 4_554
H(10) C(13) 3.5510 no 5_545
H(10) H(2) 3.0332 no 4_554
H(10) H(3) 3.2843 no 4_554
H(10) H(17) 3.1809 no 5_545
H(11) F(2) 2.6684 no 5_445
H(11) F(2) 2.6684 no 6_745
H(11) F(4) 3.2615 no 5_445
H(11) F(4) 3.2615 no 6_745
H(11) F(6) 3.5355 no 5_445
H(11) F(6) 3.5355 no 6_745
H(11) C(3) 3.4969 no 3_756
H(11) C(3) 3.4969 no 4_554
H(11) H(3) 2.7981 no 3_756
H(11) H(3) 2.7981 no 4_554
H(12) C(4) 3.0168 no 4_564
H(12) C(5) 3.1053 no 4_564
H(12) H(4) 2.6499 no 4_564
H(12) H(5) 2.7851 no 4_564
H(12) H(7) 3.3541 no .
H(12) H(14) 3.4762 no 3_765
H(13) F(5) 2.9000 no 8_454
H(13) F(6) 3.5194 no 3_765
H(13) C(6) 3.4372 no 4_564
H(13) C(7) 3.0984 no 4_564
H(13) C(8) 3.3054 no 3_765
H(13) H(5) 3.3482 no 4_564
H(13) H(7) 3.2712 no 4_564
H(14) F(5) 3.2794 no 8_454
H(14) C(3) 3.4441 no 2_755
H(14) H(3) 3.5503 no 2_755
H(14) H(12) 3.4762 no 3_765
H(15) N(3) 3.5571 no 7_655
H(15) C(1) 3.0662 no 8_454
H(15) C(2) 3.4279 no 8_454
H(15) C(9) 3.5507 no 7_655
H(15) C(9) 3.5270 no 8_454
H(15) C(10) 3.5712 no 7_655
H(15) C(10) 3.5168 no 8_454
H(15) C(11) 3.5471 no 7_655
H(15) H(1) 2.6133 no 8_454
H(15) H(2) 3.3095 no 8_454
H(16) F(6) 2.3571 no 3_765
H(16) H(5) 3.5807 no 4_564
H(17) F(3) 3.5692 no 5_455
H(17) C(9) 3.3015 no 5_455
H(17) C(10) 3.5008 no 5_455
H(17) H(9) 2.7644 no 5_455
H(17) H(10) 3.1809 no 5_455
